data_7225891
loop_
_publ_author_name
'Spaniol, Jacqueline M.'
'Wheeler, Kraig A.'

_publ_section_title
;
 Accessing Centnerszwer's quasiracemate -- molecular shape controlled
 molecular recognition
;
_journal_issue 69
_journal_name_full 'RSC Adv.'
_journal_page_first 64921
_journal_paper_doi 10.1039/C6RA08131B
_journal_volume 6
_journal_year 2016
_chemical_absolute_configuration rmad
_chemical_formula_moiety '2(C10 H8 N2 O2), C4 H5 Br O4, C4 H5'
_chemical_formula_sum 'C28 H26 Br Cl N4 O12'
_chemical_formula_weight 725.89
_chemical_melting_point 457.0(10)
_space_group_crystal_system triclinic
_space_group_IT_number 1
_space_group_name_Hall 'P 1'
_space_group_name_H-M_alt 'P 1'
_symmetry_space_group_name_Hall 'P 1'
_symmetry_space_group_name_H-M 'P 1'
_atom_sites_solution_hydrogens mixed
_audit_creation_method SHELXL-2014/7
_audit_update_record
;
2016-03-25 deposited with the CCDC.
2016-06-27 downloaded from the CCDC.
;
_cell_angle_alpha 102.275(3)
_cell_angle_beta 93.038(2)
_cell_angle_gamma 107.620(3)
_cell_formula_units_Z 1
_cell_length_a 7.7692(3)
_cell_length_b 9.6937(5)
_cell_length_c 10.7311(4)
_cell_measurement_reflns_used 7996
_cell_measurement_temperature 100(2)
_cell_measurement_theta_max 68.06
_cell_measurement_theta_min 4.25
_cell_volume 746.66(6)
_computing_cell_refinement APEX2
_computing_data_collection 'APEX2 (Bruker, 2014)'
_computing_data_reduction
;
SADABS (Bruker, 2013) and XPREP (Bruker, 2013)
;
_computing_molecular_graphics 'XSEED (Barbour, 2001)'
_computing_publication_material 'XSEED (Barbour, 2001)'
_computing_structure_refinement 'SHELXL-2014/7 (Sheldrick, 2014)'
_diffrn_ambient_temperature 100(2)
_diffrn_detector_area_resol_mean 8.33
_diffrn_measured_fraction_theta_full 0.979
_diffrn_measured_fraction_theta_max 0.978
_diffrn_measurement_device_type 'Bruker APEXII CCD'
_diffrn_measurement_method 'phi and omega scans'
_diffrn_radiation_type CuK\a
_diffrn_radiation_wavelength 1.54178
_diffrn_reflns_av_R_equivalents 0.0471
_diffrn_reflns_av_unetI/netI 0.0459
_diffrn_reflns_Laue_measured_fraction_full 0.979
_diffrn_reflns_Laue_measured_fraction_max 0.978
_diffrn_reflns_limit_h_max 9
_diffrn_reflns_limit_h_min -9
_diffrn_reflns_limit_k_max 11
_diffrn_reflns_limit_k_min -10
_diffrn_reflns_limit_l_max 12
_diffrn_reflns_limit_l_min -12
_diffrn_reflns_number 16717
_diffrn_reflns_point_group_measured_fraction_full 0.871
_diffrn_reflns_point_group_measured_fraction_max 0.868
_diffrn_reflns_theta_full 67.679
_diffrn_reflns_theta_max 68.223
_diffrn_reflns_theta_min 4.250
_diffrn_source 'fine-focus sealed tube'
_exptl_absorpt_coefficient_mu 3.337
_exptl_absorpt_correction_T_max 0.753
_exptl_absorpt_correction_T_min 0.625
_exptl_absorpt_correction_type multi-scan
_exptl_absorpt_process_details 'SADABS-2014/7, Bruker AXS'
_exptl_crystal_colour colourless
_exptl_crystal_density_diffrn 1.614
_exptl_crystal_description plate
_exptl_crystal_F_000 370
_exptl_crystal_recrystallization_method 'Re-crystallisation from solvent'
_exptl_crystal_size_max 0.155
_exptl_crystal_size_mid 0.091
_exptl_crystal_size_min 0.040
_refine_diff_density_max 0.310
_refine_diff_density_min -0.277
_refine_diff_density_rms 0.056
_refine_ls_abs_structure_details
;
 Flack x determined using 1797 quotients [(I+)-(I-)]/[(I+)+(I-)]
 (Parsons, Flack and Wagner, Acta Cryst. B69 (2013) 249-259).
;
_refine_ls_abs_structure_Flack 0.018(18)
_refine_ls_extinction_expression Fc^*^=kFc[1+0.001xFc^2^\l^3^/sin(2\q)]^-1/4^
_refine_ls_extinction_method none
_refine_ls_goodness_of_fit_ref 1.057
_refine_ls_hydrogen_treatment mixed
_refine_ls_matrix_type full
_refine_ls_number_parameters 458
_refine_ls_number_reflns 4755
_refine_ls_number_restraints 18
_refine_ls_restrained_S_all 1.056
_refine_ls_R_factor_all 0.0361
_refine_ls_R_factor_gt 0.0345
_refine_ls_shift/su_max 0.004
_refine_ls_shift/su_mean 0.001
_refine_ls_structure_factor_coef Fsqd
_refine_ls_weighting_details 'w=1/[\s^2^(Fo^2^)+(0.0390P)^2^+0.0865P] where P=(Fo^2^+2Fc^2^)/3'
_refine_ls_weighting_scheme calc
_refine_ls_wR_factor_gt 0.0794
_refine_ls_wR_factor_ref 0.0803
_reflns_Friedel_coverage 0.776
_reflns_Friedel_fraction_full 0.764
_reflns_Friedel_fraction_max 0.759
_reflns_number_gt 4597
_reflns_number_total 4755
_reflns_threshold_expression 'I > 2\s(I)'
_cod_data_source_file c6ra08131b2.cif
_cod_data_source_block 15kaw14a
_cod_depositor_comments
;
The following automatic conversions were performed:

'_chemical_melting_point' value '456-458' was changed to '457.0(10)'
- the average value was taken and precision was estimated.

Automatic conversion script
Id: cif_fix_values 4268 2015-11-12 08:31:59Z antanas 
;
_cod_database_code 7225891
_shelx_shelxl_version_number 2014/7
_shelx_space_group_comment
;
The symmetry employed for this shelxl refinement is uniquely defined
by the following loop, which should always be used as a source of
symmetry information in preference to the above space-group names.
They are only intended as comments.
;
_shelx_estimated_absorpt_t_min 0.626
_shelx_estimated_absorpt_t_max 0.878
_solvent_exptl_crystal_recrystallization_method methanol

loop_
_space_group_symop_operation_xyz
'x, y, z'

loop_
_atom_site_label
_atom_site_type_symbol
_atom_site_fract_x
_atom_site_fract_y
_atom_site_fract_z
_atom_site_U_iso_or_equiv
_atom_site_adp_type
_atom_site_occupancy
_atom_site_site_symmetry_order
_atom_site_calc_flag
_atom_site_refinement_flags_posn
_atom_site_refinement_flags_adp
_atom_site_refinement_flags_occupancy
_atom_site_disorder_assembly
_atom_site_disorder_group
Br1 Br 0.18827(12) 0.32989(10) 0.45237(8) 0.02424(17) Uani 0.85 1 d D . P A 1
Cl1 Cl 0.8117(2) 0.66996(19) 0.54753(14) 0.0244(3) Uani 0.85 1 d D . P B 1
O1 O 0.5361(6) 0.4733(5) 0.2971(4) 0.0363(11) Uani 1 1 d D . . . .
H1 H 0.553(9) 0.415(6) 0.230(4) 0.044 Uiso 1 1 d D U . . .
N1 N 0.4040(5) 0.1683(4) 0.0344(4) 0.0156(8) Uani 1 1 d . . . . .
C1 C 0.6342(9) 0.6132(8) 0.3061(6) 0.0240(14) Uani 1 1 d D . . . .
O2 O 0.7150(5) 0.6579(4) 0.2218(4) 0.0260(9) Uani 1 1 d . . . . .
N2 N -0.1766(6) -0.5776(5) -0.1892(4) 0.0202(10) Uani 1 1 d . . . . .
C2 C 0.6513(9) 0.7104(7) 0.4409(6) 0.0201(13) Uani 0.85 1 d D . P B 1
H2 H 0.5295 0.6851 0.4725 0.024 Uiso 0.85 1 calc R U P B 1
O3 O 0.8108(7) 1.1029(6) 0.5974(5) 0.0368(12) Uani 1 1 d D . . . .
H3 H 0.785(10) 1.154(7) 0.664(4) 0.044 Uiso 1 1 d D U . . .
N3 N 1.1803(6) 1.5747(5) 1.1943(4) 0.0201(9) Uani 1 1 d . . . . .
C3 C 0.7153(9) 0.8728(7) 0.4427(7) 0.0202(14) Uani 0.85 1 d D . P B 1
H3A H 0.6476 0.8893 0.3695 0.024 Uiso 0.85 1 calc R U P B 1
H3B H 0.8460 0.9036 0.4315 0.024 Uiso 0.85 1 calc R U P B 1
O4 O 0.5626(5) 0.9310(4) 0.6293(3) 0.0252(8) Uani 1 1 d . . . . .
C4 C 0.6886(7) 0.9705(6) 0.5685(5) 0.0224(12) Uani 1 1 d D . . . .
O5 O 0.4777(6) 0.5245(4) 0.7106(4) 0.0315(9) Uani 1 1 d D . . . .
H5 H 0.497(8) 0.578(6) 0.788(3) 0.038 Uiso 1 1 d D U . . .
N5 N 0.6016(5) 0.8283(5) 0.9723(4) 0.0162(8) Uani 1 1 d . . . . .
C5 C 0.3737(7) 0.3860(6) 0.7019(5) 0.0220(11) Uani 1 1 d D . . . .
O6 O 0.2903(5) 0.3408(4) 0.7840(3) 0.0237(8) Uani 1 1 d . . . . .
C6 C 0.3601(8) 0.2848(7) 0.5685(5) 0.0204(14) Uani 0.85 1 d D . P A 1
H6 H 0.4826 0.3098 0.5378 0.024 Uiso 0.85 1 calc R U P A 1
O7 O 0.1962(5) -0.1093(5) 0.4120(4) 0.0353(10) Uani 1 1 d D . . . .
H7 H 0.229(9) -0.172(6) 0.357(5) 0.042 Uiso 1 1 d D U . . .
C7 C 0.2941(8) 0.1212(7) 0.5670(6) 0.0179(12) Uani 0.85 1 d D . P A 1
H7A H 0.1636 0.0911 0.5790 0.022 Uiso 0.85 1 calc R U P A 1
H7B H 0.3625 0.1037 0.6393 0.022 Uiso 0.85 1 calc R U P A 1
O8 O 0.4445(5) 0.0636(4) 0.3784(3) 0.0225(8) Uani 1 1 d . . . . .
C8 C 0.3192(7) 0.0249(6) 0.4394(5) 0.0233(11) Uani 1 1 d D . . . .
O9 O 0.5189(5) 0.3058(4) 0.0743(3) 0.0204(8) Uani 1 1 d . . . . .
C9 C 0.3977(6) 0.0934(6) -0.0895(4) 0.0175(10) Uani 1 1 d . . . . .
H9 H 0.4720 0.1416 -0.1453 0.021 Uiso 1 1 calc R U . . .
O10 O -0.2894(5) -0.7163(4) -0.2324(4) 0.0330(9) Uani 1 1 d . . . . .
C10 C 0.2840(6) -0.0525(5) -0.1349(4) 0.0162(10) Uani 1 1 d . . . . .
H10 H 0.2801 -0.1030 -0.2217 0.019 Uiso 1 1 calc R U . . .
O11 O 0.4863(5) 0.6910(4) 0.9325(3) 0.0215(8) Uani 1 1 d . . . . .
C11 C 0.1737(6) -0.1264(5) -0.0528(4) 0.0152(10) Uani 1 1 d . . . . .
O12 O 1.2925(5) 1.7133(4) 1.2380(4) 0.0339(10) Uani 1 1 d . . . . .
C12 C 0.1829(7) -0.0435(6) 0.0736(5) 0.0178(10) Uani 1 1 d . . . . .
H12 H 0.1092 -0.0883 0.1313 0.021 Uiso 1 1 calc R U . . .
C13 C 0.2975(8) 0.1023(6) 0.1151(5) 0.0173(12) Uani 1 1 d . . . . .
H13 H 0.3015 0.1563 0.2007 0.021 Uiso 1 1 calc R U . . .
C14 C -0.0385(7) -0.5219(6) -0.2547(5) 0.0197(10) Uani 1 1 d . . . . .
H14 H -0.0207 -0.5833 -0.3314 0.024 Uiso 1 1 calc R U . . .
C15 C 0.0781(7) -0.3761(6) -0.2114(5) 0.0173(12) Uani 1 1 d . . . . .
H15 H 0.1750 -0.3391 -0.2583 0.021 Uiso 1 1 calc R U . . .
C16 C 0.0535(6) -0.2834(5) -0.0993(4) 0.0156(10) Uani 1 1 d . . . . .
C17 C -0.0906(6) -0.3462(6) -0.0331(5) 0.0173(10) Uani 1 1 d . . . . .
H17 H -0.1104 -0.2876 0.0444 0.021 Uiso 1 1 calc R U . . .
C18 C -0.2038(7) -0.4915(6) -0.0789(5) 0.0207(11) Uani 1 1 d . . . . .
H18 H -0.3009 -0.5316 -0.0333 0.025 Uiso 1 1 calc R U . . .
C19 C 1.2094(7) 1.4881(6) 1.0849(5) 0.0210(11) Uani 1 1 d . . . . .
H19 H 1.3067 1.5280 1.0393 0.025 Uiso 1 1 calc R U . . .
C20 C 1.0968(7) 1.3414(6) 1.0399(5) 0.0176(10) Uani 1 1 d . . . . .
H20 H 1.1185 1.2813 0.9641 0.021 Uiso 1 1 calc R U . . .
C21 C 0.9513(7) 1.2810(5) 1.1052(4) 0.0148(10) Uani 1 1 d . . . . .
C22 C 0.9246(6) 1.3762(6) 1.2164(5) 0.0171(11) Uani 1 1 d . . . . .
H22 H 0.8259 1.3401 1.2622 0.020 Uiso 1 1 calc R U . . .
C23 C 1.0382(6) 1.5191(6) 1.2588(5) 0.0191(11) Uani 1 1 d . . . . .
H23 H 1.0184 1.5810 1.3344 0.023 Uiso 1 1 calc R U . . .
C24 C 0.7096(7) 0.8947(6) 0.8920(5) 0.0189(11) Uani 1 1 d . . . . .
H24 H 0.7064 0.8406 0.8065 0.023 Uiso 1 1 calc R U . . .
C25 C 0.8239(6) 1.0401(6) 0.9336(4) 0.0183(10) Uani 1 1 d . . . . .
H25 H 0.8988 1.0846 0.8762 0.022 Uiso 1 1 calc R U . . .
C26 C 0.8314(6) 1.1232(6) 1.0588(4) 0.0148(10) Uani 1 1 d . . . . .
C27 C 0.7202(7) 1.0493(6) 1.1391(4) 0.0181(10) Uani 1 1 d . . . . .
H27 H 0.7234 1.1007 1.2255 0.022 Uiso 1 1 calc R U . . .
C28 C 0.6062(6) 0.9038(6) 1.0961(5) 0.0170(10) Uani 1 1 d . . . . .
H28 H 0.5315 0.8566 1.1523 0.020 Uiso 1 1 calc R U . . .
Br1A Br 0.1166(7) 0.2359(8) 0.4205(4) 0.0370(11) Uani 0.15 1 d D . P A 2
Cl1A Cl 0.8796(11) 0.7601(12) 0.5849(7) 0.0217(18) Uani 0.15 1 d D . P B 2
C2A C 0.743(3) 0.840(3) 0.496(2) 0.0201(13) Uani 0.15 1 d D . P B 2
H2A H 0.8186 0.8789 0.4308 0.024 Uiso 0.15 1 calc R U P B 2
C3A C 0.580(4) 0.718(3) 0.421(3) 0.0202(14) Uani 0.15 1 d D . P B 2
H3A1 H 0.4939 0.7616 0.3860 0.024 Uiso 0.15 1 calc R U P B 2
H3A2 H 0.5172 0.6573 0.4787 0.024 Uiso 0.15 1 calc R U P B 2
C6A C 0.268(4) 0.155(3) 0.520(2) 0.0204(14) Uani 0.15 1 d D . P A 2
H6A H 0.1983 0.1177 0.5886 0.024 Uiso 0.15 1 calc R U P A 2
C7A C 0.424(4) 0.291(3) 0.584(3) 0.0179(12) Uani 0.15 1 d D . P A 2
H7A1 H 0.4626 0.3527 0.5209 0.022 Uiso 0.15 1 calc R U P A 2
H7A2 H 0.5285 0.2614 0.6108 0.022 Uiso 0.15 1 calc R U P A 2

loop_
_atom_site_aniso_label
_atom_site_aniso_U_11
_atom_site_aniso_U_22
_atom_site_aniso_U_33
_atom_site_aniso_U_23
_atom_site_aniso_U_13
_atom_site_aniso_U_12
Br1 0.0289(3) 0.0291(4) 0.0189(3) 0.0069(3) 0.0046(2) 0.0143(3)
Cl1 0.0331(8) 0.0297(9) 0.0175(7) 0.0094(7) 0.0056(6) 0.0172(8)
O1 0.045(3) 0.027(2) 0.026(2) -0.0040(18) 0.0171(19) 0.000(2)
N1 0.018(2) 0.011(2) 0.017(2) 0.0010(16) 0.0006(15) 0.0062(17)
C1 0.028(3) 0.025(4) 0.018(3) 0.001(3) 0.002(2) 0.009(3)
O2 0.034(2) 0.019(2) 0.025(2) 0.0027(17) 0.0097(17) 0.0103(17)
N2 0.018(2) 0.013(2) 0.027(2) 0.0014(19) 0.0074(17) 0.0029(18)
C2 0.023(3) 0.023(3) 0.018(3) 0.006(3) 0.004(2) 0.013(3)
O3 0.034(3) 0.026(3) 0.040(3) -0.011(2) 0.015(2) 0.005(2)
N3 0.022(2) 0.012(2) 0.025(2) 0.0021(18) 0.0059(17) 0.0044(17)
C3 0.029(4) 0.015(4) 0.021(3) 0.005(3) 0.002(2) 0.011(3)
O4 0.033(2) 0.0169(19) 0.0213(18) 0.0028(15) 0.0011(16) 0.0035(16)
C4 0.021(3) 0.022(3) 0.024(3) 0.000(2) 0.001(2) 0.010(2)
O5 0.042(2) 0.015(2) 0.027(2) -0.0019(16) 0.0106(17) -0.0013(17)
N5 0.0148(18) 0.015(2) 0.0175(19) 0.0021(16) 0.0002(15) 0.0042(16)
C5 0.026(3) 0.024(3) 0.016(3) 0.000(2) 0.002(2) 0.010(2)
O6 0.028(2) 0.021(2) 0.0207(19) 0.0027(16) 0.0051(16) 0.0070(16)
C6 0.016(3) 0.025(3) 0.018(3) 0.004(2) -0.001(2) 0.004(3)
O7 0.027(2) 0.023(2) 0.042(2) -0.0107(18) 0.0144(18) -0.0025(17)
C7 0.018(3) 0.019(3) 0.016(3) 0.004(2) 0.004(2) 0.004(2)
O8 0.0279(19) 0.0197(19) 0.0188(17) 0.0027(14) 0.0040(14) 0.0075(15)
C8 0.023(3) 0.020(3) 0.027(3) 0.003(2) 0.003(2) 0.008(2)
O9 0.0220(18) 0.014(2) 0.0208(18) -0.0005(15) 0.0017(14) 0.0023(16)
C9 0.019(2) 0.020(3) 0.014(2) 0.0056(19) 0.0033(17) 0.006(2)
O10 0.033(2) 0.0124(19) 0.042(2) -0.0048(17) 0.0180(18) -0.0038(16)
C10 0.019(2) 0.014(2) 0.014(2) 0.0027(18) 0.0023(17) 0.0037(19)
O11 0.0216(18) 0.0115(18) 0.0242(18) -0.0011(14) 0.0016(14) -0.0011(15)
C11 0.015(2) 0.018(3) 0.015(2) 0.004(2) 0.0034(17) 0.008(2)
O12 0.033(2) 0.016(2) 0.042(2) -0.0027(17) 0.0190(18) -0.0042(17)
C12 0.019(2) 0.016(3) 0.018(2) 0.004(2) 0.0032(19) 0.007(2)
C13 0.021(3) 0.018(3) 0.013(2) 0.002(2) 0.0038(19) 0.007(3)
C14 0.024(3) 0.017(3) 0.019(3) 0.003(2) 0.007(2) 0.008(2)
C15 0.015(2) 0.017(3) 0.020(3) 0.007(2) 0.0052(19) 0.002(2)
C16 0.014(2) 0.016(3) 0.017(2) 0.0037(19) 0.0000(18) 0.0059(19)
C17 0.018(2) 0.018(3) 0.019(2) 0.005(2) 0.0049(18) 0.010(2)
C18 0.020(2) 0.018(3) 0.023(3) 0.005(2) 0.0101(19) 0.004(2)
C19 0.022(2) 0.019(3) 0.024(3) 0.006(2) 0.010(2) 0.008(2)
C20 0.021(2) 0.013(3) 0.018(2) 0.001(2) 0.004(2) 0.007(2)
C21 0.018(2) 0.015(3) 0.015(2) 0.0063(19) 0.0019(18) 0.008(2)
C22 0.015(2) 0.017(3) 0.019(2) 0.003(2) 0.0030(18) 0.005(2)
C23 0.019(2) 0.020(3) 0.018(3) 0.003(2) 0.006(2) 0.008(2)
C24 0.021(2) 0.020(3) 0.015(2) 0.002(2) 0.0031(19) 0.007(2)
C25 0.016(2) 0.022(3) 0.018(2) 0.006(2) 0.0046(19) 0.006(2)
C26 0.015(2) 0.015(3) 0.017(2) 0.0048(19) 0.0023(17) 0.0077(19)
C27 0.022(2) 0.019(3) 0.014(2) 0.0006(19) 0.0023(18) 0.010(2)
C28 0.018(2) 0.017(3) 0.016(2) 0.0036(19) 0.0038(18) 0.005(2)
Br1A 0.040(3) 0.049(3) 0.028(2) 0.003(2) 0.002(2) 0.027(3)
Cl1A 0.019(4) 0.037(6) 0.009(4) 0.001(4) -0.006(3) 0.013(4)
C2A 0.023(3) 0.023(3) 0.018(3) 0.006(3) 0.004(2) 0.013(3)
C3A 0.029(4) 0.015(4) 0.021(3) 0.005(3) 0.002(2) 0.011(3)
C6A 0.016(3) 0.025(3) 0.018(3) 0.004(2) -0.001(2) 0.004(3)
C7A 0.018(3) 0.019(3) 0.016(3) 0.004(2) 0.004(2) 0.004(2)

loop_
_atom_type_symbol
_atom_type_description
_atom_type_scat_dispersion_real
_atom_type_scat_dispersion_imag
_atom_type_scat_source
C C 0.0181 0.0091 'International Tables Vol C Tables 4.2.6.8 and 6.1.1.4'
H H 0.0000 0.0000 'International Tables Vol C Tables 4.2.6.8 and 6.1.1.4'
N N 0.0311 0.0180 'International Tables Vol C Tables 4.2.6.8 and 6.1.1.4'
O O 0.0492 0.0322 'International Tables Vol C Tables 4.2.6.8 and 6.1.1.4'
Cl Cl 0.3639 0.7018 'International Tables Vol C Tables 4.2.6.8 and 6.1.1.4'
Br Br -0.6763 1.2805 'International Tables Vol C Tables 4.2.6.8 and 6.1.1.4'

loop_
_geom_angle_atom_site_label_1
_geom_angle_atom_site_label_2
_geom_angle_atom_site_label_3
_geom_angle
C1 O1 H1 111(4)
O9 N1 C13 121.0(4)
O9 N1 C9 118.4(4)
C13 N1 C9 120.6(4)
O2 C1 O1 124.6(6)
O2 C1 C2 123.1(6)
O1 C1 C2 112.0(5)
O2 C1 C3A 123.5(14)
O1 C1 C3A 109.2(13)
O10 N2 C14 120.6(4)
O10 N2 C18 119.0(4)
C14 N2 C18 120.4(4)
C3 C2 C1 111.8(5)
C3 C2 Cl1 109.7(4)
C1 C2 Cl1 108.8(4)
C3 C2 H2 108.8
C1 C2 H2 108.8
Cl1 C2 H2 108.8
C4 O3 H3 108(5)
O12 N3 C19 119.2(4)
O12 N3 C23 120.4(4)
C19 N3 C23 120.4(4)
C2 C3 C4 112.5(5)
C2 C3 H3A 109.1
C4 C3 H3A 109.1
C2 C3 H3B 109.1
C4 C3 H3B 109.1
H3A C3 H3B 107.8
O4 C4 O3 124.4(5)
O4 C4 C2A 112.4(12)
O3 C4 C2A 118.1(12)
O4 C4 C3 123.6(5)
O3 C4 C3 111.9(5)
C5 O5 H5 112(4)
O11 N5 C24 121.3(4)
O11 N5 C28 118.2(4)
C24 N5 C28 120.5(4)
O6 C5 O5 126.2(5)
O6 C5 C6 121.6(5)
O5 C5 C6 112.2(5)
O6 C5 C7A 126.6(15)
O5 C5 C7A 105.2(14)
C7 C6 C5 113.1(5)
C7 C6 Br1 109.8(4)
C5 C6 Br1 106.8(4)
C7 C6 H6 109.0
C5 C6 H6 109.0
Br1 C6 H6 109.0
C8 O7 H7 111(5)
C6 C7 C8 111.5(5)
C6 C7 H7A 109.3
C8 C7 H7A 109.3
C6 C7 H7B 109.3
C8 C7 H7B 109.3
H7A C7 H7B 108.0
O8 C8 O7 124.6(5)
O8 C8 C6A 114.0(12)
O7 C8 C6A 117.8(12)
O8 C8 C7 124.0(5)
O7 C8 C7 111.1(4)
N1 C9 C10 120.7(4)
N1 C9 H9 119.7
C10 C9 H9 119.7
C9 C10 C11 120.4(4)
C9 C10 H10 119.8
C11 C10 H10 119.8
C12 C11 C10 116.7(4)
C12 C11 C16 122.2(4)
C10 C11 C16 121.1(4)
C13 C12 C11 121.1(5)
C13 C12 H12 119.4
C11 C12 H12 119.4
N1 C13 C12 120.4(5)
N1 C13 H13 119.8
C12 C13 H13 119.8
N2 C14 C15 120.9(5)
N2 C14 H14 119.5
C15 C14 H14 119.5
C14 C15 C16 120.5(5)
C14 C15 H15 119.8
C16 C15 H15 119.8
C15 C16 C17 116.8(4)
C15 C16 C11 121.4(4)
C17 C16 C11 121.8(4)
C18 C17 C16 121.1(4)
C18 C17 H17 119.4
C16 C17 H17 119.4
N2 C18 C17 120.3(4)
N2 C18 H18 119.9
C17 C18 H18 119.9
N3 C19 C20 120.0(5)
N3 C19 H19 120.0
C20 C19 H19 120.0
C19 C20 C21 120.8(5)
C19 C20 H20 119.6
C21 C20 H20 119.6
C20 C21 C22 117.0(4)
C20 C21 C26 121.2(4)
C22 C21 C26 121.8(4)
C23 C22 C21 120.9(5)
C23 C22 H22 119.5
C21 C22 H22 119.5
C22 C23 N3 120.9(5)
C22 C23 H23 119.6
N3 C23 H23 119.6
N5 C24 C25 120.6(4)
N5 C24 H24 119.7
C25 C24 H24 119.7
C24 C25 C26 121.2(4)
C24 C25 H25 119.4
C26 C25 H25 119.4
C25 C26 C27 116.3(5)
C25 C26 C21 122.2(4)
C27 C26 C21 121.6(4)
C28 C27 C26 121.9(4)
C28 C27 H27 119.0
C26 C27 H27 119.0
N5 C28 C27 119.6(4)
N5 C28 H28 120.2
C27 C28 H28 120.2
C3A C2A C4 111.0(17)
C3A C2A Cl1A 109.0(17)
C4 C2A Cl1A 118.8(13)
C3A C2A H2A 105.7
C4 C2A H2A 105.7
Cl1A C2A H2A 105.7
C2A C3A C1 111.8(19)
C2A C3A H3A1 109.3
C1 C3A H3A1 109.3
C2A C3A H3A2 109.3
C1 C3A H3A2 109.3
H3A1 C3A H3A2 107.9
C7A C6A C8 115.9(17)
C7A C6A Br1A 102.2(19)
C8 C6A Br1A 114.2(12)
C7A C6A H6A 108.0
C8 C6A H6A 108.0
Br1A C6A H6A 108.0
C6A C7A C5 112.1(18)
C6A C7A H7A1 109.2
C5 C7A H7A1 109.2
C6A C7A H7A2 109.2
C5 C7A H7A2 109.2
H7A1 C7A H7A2 107.9

loop_
_geom_bond_atom_site_label_1
_geom_bond_atom_site_label_2
_geom_bond_distance
Br1 C6 1.984(6)
Cl1 C2 1.831(7)
O1 C1 1.319(8)
O1 H1 0.86(3)
N1 O9 1.324(5)
N1 C13 1.355(7)
N1 C9 1.363(6)
C1 O2 1.209(7)
C1 C2 1.524(9)
C1 C3A 1.58(2)
N2 O10 1.330(5)
N2 C14 1.352(6)
N2 C18 1.362(6)
C2 C3 1.496(9)
C2 H2 1.0000
O3 C4 1.307(7)
O3 H3 0.85(3)
N3 O12 1.328(5)
N3 C19 1.363(7)
N3 C23 1.367(6)
C3 C4 1.538(8)
C3 H3A 0.9900
C3 H3B 0.9900
O4 C4 1.216(7)
C4 C2A 1.52(2)
O5 C5 1.321(7)
O5 H5 0.86(3)
N5 O11 1.324(5)
N5 C24 1.359(6)
N5 C28 1.367(6)
C5 O6 1.201(6)
C5 C6 1.532(7)
C5 C7A 1.543(8)
C6 C7 1.508(8)
C6 H6 1.0000
O7 C8 1.322(6)
O7 H7 0.86(3)
C7 C8 1.542(8)
C7 H7A 0.9900
C7 H7B 0.9900
O8 C8 1.212(6)
C8 C6A 1.54(2)
C9 C10 1.386(7)
C9 H9 0.9500
C10 C11 1.414(6)
C10 H10 0.9500
C11 C12 1.408(6)
C11 C16 1.485(6)
C12 C13 1.384(7)
C12 H12 0.9500
C13 H13 0.9500
C14 C15 1.391(7)
C14 H14 0.9500
C15 C16 1.400(7)
C15 H15 0.9500
C16 C17 1.409(7)
C17 C18 1.382(7)
C17 H17 0.9500
C18 H18 0.9500
C19 C20 1.389(7)
C19 H19 0.9500
C20 C21 1.403(7)
C20 H20 0.9500
C21 C22 1.411(7)
C21 C26 1.490(7)
C22 C23 1.362(7)
C22 H22 0.9500
C23 H23 0.9500
C24 C25 1.381(7)
C24 H24 0.9500
C25 C26 1.401(7)
C25 H25 0.9500
C26 C27 1.403(7)
C27 C28 1.382(7)
C27 H27 0.9500
C28 H28 0.9500
Br1A C6A 1.985(7)
Cl1A C2A 1.832(7)
C2A C3A 1.495(9)
C2A H2A 1.0000
C3A H3A1 0.9900
C3A H3A2 0.9900
C6A C7A 1.50(2)
C6A H6A 1.0000
C7A H7A1 0.9900
C7A H7A2 0.9900

loop_
_geom_hbond_atom_site_label_D
_geom_hbond_atom_site_label_H
_geom_hbond_atom_site_label_A
_geom_hbond_distance_DH
_geom_hbond_distance_HA
_geom_hbond_distance_DA
_geom_hbond_angle_DHA
_geom_hbond_site_symmetry_A
O1 H1 O9 0.86(3) 1.73(3) 2.561(5) 160(6) .
O3 H3 O10 0.85(3) 1.75(3) 2.574(6) 163(7) 1_676
O5 H5 O11 0.86(3) 1.72(3) 2.561(5) 166(6) .
O7 H7 O12 0.86(3) 1.71(3) 2.562(5) 175(7) 1_434

loop_
_geom_torsion_atom_site_label_1
_geom_torsion_atom_site_label_2
_geom_torsion_atom_site_label_3
_geom_torsion_atom_site_label_4
_geom_torsion
O2 C1 C2 C3 22.0(8)
O1 C1 C2 C3 -163.9(5)
O2 C1 C2 Cl1 -99.3(6)
O1 C1 C2 Cl1 74.8(6)
C1 C2 C3 C4 165.9(5)
Cl1 C2 C3 C4 -73.4(6)
C2 C3 C4 O4 -33.4(8)
C2 C3 C4 O3 150.3(6)
O6 C5 C6 C7 -20.9(8)
O5 C5 C6 C7 162.0(5)
O6 C5 C6 Br1 100.0(6)
O5 C5 C6 Br1 -77.1(5)
C5 C6 C7 C8 -168.4(5)
Br1 C6 C7 C8 72.4(5)
C6 C7 C8 O8 34.0(7)
C6 C7 C8 O7 -151.6(5)
O9 N1 C9 C10 177.9(4)
C13 N1 C9 C10 -0.9(7)
N1 C9 C10 C11 -0.6(7)
C9 C10 C11 C12 1.6(6)
C9 C10 C11 C16 -179.0(4)
C10 C11 C12 C13 -1.3(7)
C16 C11 C12 C13 179.3(4)
O9 N1 C13 C12 -177.6(4)
C9 N1 C13 C12 1.2(7)
C11 C12 C13 N1 -0.1(7)
O10 N2 C14 C15 178.9(5)
C18 N2 C14 C15 -0.2(8)
N2 C14 C15 C16 -0.5(8)
C14 C15 C16 C17 1.2(7)
C14 C15 C16 C11 -178.7(4)
C12 C11 C16 C15 -163.5(5)
C10 C11 C16 C15 17.1(7)
C12 C11 C16 C17 16.6(7)
C10 C11 C16 C17 -162.8(4)
C15 C16 C17 C18 -1.2(7)
C11 C16 C17 C18 178.6(4)
O10 N2 C18 C17 -178.9(4)
C14 N2 C18 C17 0.2(8)
C16 C17 C18 N2 0.5(7)
O12 N3 C19 C20 178.0(4)
C23 N3 C19 C20 -1.4(8)
N3 C19 C20 C21 0.6(8)
C19 C20 C21 C22 0.7(7)
C19 C20 C21 C26 -179.1(4)
C20 C21 C22 C23 -1.3(7)
C26 C21 C22 C23 178.5(4)
C21 C22 C23 N3 0.6(8)
O12 N3 C23 C22 -178.6(5)
C19 N3 C23 C22 0.8(8)
O11 N5 C24 C25 177.4(4)
C28 N5 C24 C25 -0.9(8)
N5 C24 C25 C26 -0.2(8)
C24 C25 C26 C27 1.4(7)
C24 C25 C26 C21 -179.0(4)
C20 C21 C26 C25 -17.5(7)
C22 C21 C26 C25 162.7(5)
C20 C21 C26 C27 162.1(5)
C22 C21 C26 C27 -17.8(7)
C25 C26 C27 C28 -1.6(7)
C21 C26 C27 C28 178.8(4)
O11 N5 C28 C27 -177.6(4)
C24 N5 C28 C27 0.8(7)
C26 C27 C28 N5 0.5(7)
O4 C4 C2A C3A 50(2)
O3 C4 C2A C3A -154.6(17)
O4 C4 C2A Cl1A -77.9(19)
O3 C4 C2A Cl1A 78(2)
C4 C2A C3A C1 157.7(19)
Cl1A C2A C3A C1 -70(3)
O2 C1 C3A C2A -58(3)
O1 C1 C3A C2A 139.9(18)
O8 C8 C6A C7A -39(2)
O7 C8 C6A C7A 161.4(19)
O8 C8 C6A Br1A 79.6(16)
O7 C8 C6A Br1A -80.2(17)
C8 C6A C7A C5 -157(2)
Br1A C6A C7A C5 79(3)
O6 C5 C7A C6A 44(3)
O5 C5 C7A C6A -151(2)
